data_2240100
loop_
_publ_author_name
'Asegbeloyin, Jonnie N.'
'Ujam, Oguejiofo T.'
'Ngige, Chizoba M.'
'Onwukeme, Valentine I.'
'Groutso, Tania'

_publ_section_title
;
 Crystal structure of
 <i>N</i>'-[(1<i>E</i>)-1-(6-methyl-2,4-dioxo-3,4-dihydro-2<i>H</i>-pyran-3-ylidene)ethyl]benzenesulfonohydrazide
;
_journal_coeditor_code WM5072
_journal_issue 11
_journal_name_full 'Acta Crystallographica Section E'
_journal_page_first o1179
_journal_page_last o1180
_journal_paper_doi 10.1107/S1600536814022648
_journal_volume 70
_journal_year 2014
_chemical_formula_iupac 'C14 H14 N2 O5 S'
_chemical_formula_moiety 'C14 H14 N2 O5 S'
_chemical_formula_sum 'C14 H14 N2 O5 S'
_chemical_formula_weight 322.33
_chemical_melting_point 473
_chemical_name_systematic
<i>N</i>'-[(1<i>E</i>)-1-(6-Methyl-2,4-dioxo-3,4-dihydro-2<i>H</i>-pyran-3-ylidene)ethyl]benzenesulfonohydrazide
_space_group_crystal_system monoclinic
_space_group_IT_number 14
_space_group_name_Hall '-P 2yn'
_space_group_name_H-M_alt 'P 1 21/n 1'
_symmetry_space_group_name_Hall '-P 2yn'
_symmetry_space_group_name_H-M 'P 1 21/n 1'
_atom_sites_solution_hydrogens mixed
_audit_creation_method SHELXL-2013
_cell_angle_alpha 90
_cell_angle_beta 94.282(3)
_cell_angle_gamma 90
_cell_formula_units_Z 4
_cell_length_a 7.4797(4)
_cell_length_b 15.2458(7)
_cell_length_c 12.7820(6)
_cell_measurement_reflns_used 5140
_cell_measurement_temperature 99(2)
_cell_measurement_theta_max 27.96
_cell_measurement_theta_min 2.67
_cell_volume 1453.51(12)
_computing_cell_refinement
;
SAINT (Bruker, 2004)
;
_computing_data_collection
;
APEX2 (Bruker, 2004)
;
_computing_data_reduction
;
SAINT (Bruker, 2004)
;
_computing_molecular_graphics
;
ORTEP-3 for Windows (Farrugia, 2012) and Mercury (Macrae <i>et al.</i>,
2006)
;
_computing_publication_material
;
WinGX (Farrugia, 2012)
;
_computing_structure_refinement
;
SHELXL2013 (Sheldrick, 2008)
;
_computing_structure_solution
;
SHELXS97 (Sheldrick, 2008)
;
_diffrn_ambient_temperature 99(2)
_diffrn_measured_fraction_theta_full 0.998
_diffrn_measured_fraction_theta_max 0.996
_diffrn_measurement_device_type 'Bruker APEXII CCD'
_diffrn_measurement_method '\f and \w scans'
_diffrn_radiation_monochromator Graphite
_diffrn_radiation_type MoK\a
_diffrn_radiation_wavelength 0.71073
_diffrn_reflns_av_R_equivalents 0.0555
_diffrn_reflns_limit_h_max 9
_diffrn_reflns_limit_h_min -9
_diffrn_reflns_limit_k_max 19
_diffrn_reflns_limit_k_min -20
_diffrn_reflns_limit_l_max 16
_diffrn_reflns_limit_l_min -16
_diffrn_reflns_number 17170
_diffrn_reflns_theta_full 25.242
_diffrn_reflns_theta_max 27.991
_diffrn_reflns_theta_min 2.083
_exptl_absorpt_coefficient_mu 0.249
_exptl_absorpt_correction_T_max 0.7456
_exptl_absorpt_correction_T_min 0.6590
_exptl_absorpt_correction_type multi-scan
_exptl_absorpt_process_details
;
(SADABS; Sheldrick, 2003)
;
_exptl_crystal_colour colourless
_exptl_crystal_density_diffrn 1.473
_exptl_crystal_density_method 'not measured'
_exptl_crystal_description needle
_exptl_crystal_F_000 672
_exptl_crystal_size_max 0.30
_exptl_crystal_size_mid 0.30
_exptl_crystal_size_min 0.12
_refine_diff_density_max 0.349
_refine_diff_density_min -0.415
_refine_ls_extinction_method none
_refine_ls_goodness_of_fit_ref 1.049
_refine_ls_hydrogen_treatment mixed
_refine_ls_matrix_type full
_refine_ls_number_parameters 209
_refine_ls_number_reflns 3484
_refine_ls_number_restraints 0
_refine_ls_restrained_S_all 1.049
_refine_ls_R_factor_all 0.0557
_refine_ls_R_factor_gt 0.0429
_refine_ls_shift/su_max 0.000
_refine_ls_shift/su_mean 0.000
_refine_ls_structure_factor_coef Fsqd
_refine_ls_weighting_details 'w=1/[\s^2^(Fo^2^)+(0.0681P)^2^+0.4046P] where P=(Fo^2^+2Fc^2^)/3'
_refine_ls_weighting_scheme calc
_refine_ls_wR_factor_gt 0.1164
_refine_ls_wR_factor_ref 0.1260
_reflns_number_gt 2817
_reflns_number_total 3484
_reflns_threshold_expression I>2\s(I)
_cod_data_source_file wm5072sup1.cif
_cod_data_source_block I
_cod_database_code 2240100
_cod_database_fobs_code 2240100
_shelx_space_group_comment
;
The symmetry employed for this shelxl refinement is uniquely defined
by the following loop, which should always be used as a source of
symmetry information in preference to the above space-group names.
They are only intended as comments.
;
_shelx_estimated_absorpt_t_min 0.929
_shelx_estimated_absorpt_t_max 0.971
_shelxl_version_number .2013

loop_
_space_group_symop_operation_xyz
'x, y, z'
'-x+1/2, y+1/2, -z+1/2'
'-x, -y, -z'
'x-1/2, -y-1/2, z-1/2'

loop_
_atom_site_type_symbol
_atom_site_label
_atom_site_fract_x
_atom_site_fract_y
_atom_site_fract_z
_atom_site_U_iso_or_equiv
_atom_site_adp_type
_atom_site_calc_flag
_atom_site_occupancy
C C1 -0.1162(3) 0.17867(12) -0.16895(13) 0.0281(4) Uani d 1
H H1 0.0092 0.1698 -0.1554 0.034 Uiso calc 1
C C2 -0.2300(3) 0.10824(12) -0.19238(14) 0.0326(4) Uani d 1
H H2 -0.1824 0.0505 -0.1945 0.039 Uiso calc 1
C C3 -0.4125(3) 0.12162(13) -0.21263(13) 0.0321(4) Uani d 1
H H3 -0.4890 0.0732 -0.2298 0.038 Uiso calc 1
C C4 -0.4844(3) 0.20534(13) -0.20807(13) 0.0322(4) Uani d 1
H H4 -0.6099 0.2139 -0.2211 0.039 Uiso calc 1
C C5 -0.3730(3) 0.27633(12) -0.18449(12) 0.0280(4) Uani d 1
H H5 -0.4214 0.3338 -0.1812 0.034 Uiso calc 1
C C6 -0.1896(2) 0.26269(11) -0.16563(12) 0.0237(4) Uani d 1
C C7 0.2970(2) 0.31837(11) 0.04228(12) 0.0216(3) Uani d 1
C C8 0.3518(2) 0.41187(11) 0.02935(15) 0.0289(4) Uani d 1
H H8A 0.2446 0.4487 0.0183 0.043 Uiso calc 1
H H8B 0.4239 0.4169 -0.0313 0.043 Uiso calc 1
H H8C 0.4228 0.4313 0.0926 0.043 Uiso calc 1
C C9 0.4199(2) 0.24839(10) 0.06583(11) 0.0206(3) Uani d 1
C C10 0.3574(2) 0.15821(10) 0.06591(12) 0.0227(3) Uani d 1
C C11 0.4934(2) 0.09113(11) 0.08080(12) 0.0231(3) Uani d 1
H H11 0.4581 0.0313 0.0802 0.028 Uiso calc 1
C C12 0.6670(2) 0.11099(11) 0.09535(12) 0.0256(4) Uani d 1
C C13 0.8158(2) 0.04793(13) 0.11667(16) 0.0351(4) Uani d 1
H H13A 0.8639 0.0538 0.1898 0.053 Uiso calc 1
H H13B 0.9108 0.0602 0.0699 0.053 Uiso calc 1
H H13C 0.7713 -0.0119 0.1045 0.053 Uiso calc 1
C C14 0.6075(2) 0.26625(11) 0.08402(12) 0.0231(3) Uani d 1
N N1 -0.0028(2) 0.35893(9) -0.00836(11) 0.0236(3) Uani d 1
N N2 0.12527(19) 0.29758(9) 0.03004(10) 0.0223(3) Uani d 1
O O1 0.12058(18) 0.33764(9) -0.18100(10) 0.0336(3) Uani d 1
O O2 -0.14865(19) 0.43127(8) -0.16350(10) 0.0361(3) Uani d 1
O O3 0.19542(17) 0.13680(8) 0.05307(10) 0.0289(3) Uani d 1
O O4 0.68037(16) 0.33852(8) 0.09030(10) 0.0293(3) Uani d 1
O O5 0.72498(16) 0.19616(8) 0.09491(9) 0.0260(3) Uani d 1
S S -0.04830(6) 0.35372(3) -0.13822(3) 0.02574(15) Uani d 1
H HN1 -0.102(3) 0.3549(13) 0.0260(16) 0.033(5) Uiso d 1
H HN2 0.100(3) 0.2408(16) 0.0391(17) 0.046(6) Uiso d 1

loop_
_atom_site_aniso_label
_atom_site_aniso_U_11
_atom_site_aniso_U_22
_atom_site_aniso_U_33
_atom_site_aniso_U_12
_atom_site_aniso_U_13
_atom_site_aniso_U_23
C1 0.0314(10) 0.0252(8) 0.0276(8) 0.0063(7) 0.0026(7) 0.0010(6)
C2 0.0455(11) 0.0217(8) 0.0306(9) 0.0031(8) 0.0026(8) -0.0002(7)
C3 0.0413(11) 0.0308(9) 0.0238(8) -0.0067(8) 0.0004(8) 0.0004(7)
C4 0.0305(10) 0.0400(10) 0.0255(8) 0.0011(8) -0.0013(7) -0.0011(7)
C5 0.0327(10) 0.0274(9) 0.0237(8) 0.0071(8) 0.0011(7) -0.0002(6)
C6 0.0305(9) 0.0222(8) 0.0185(7) 0.0029(7) 0.0023(7) 0.0014(6)
C7 0.0237(8) 0.0223(8) 0.0198(7) -0.0050(6) 0.0076(6) -0.0039(6)
C8 0.0258(9) 0.0192(8) 0.0423(10) -0.0029(7) 0.0068(8) -0.0026(7)
C9 0.0222(8) 0.0201(8) 0.0200(7) -0.0036(6) 0.0059(6) -0.0018(6)
C10 0.0267(9) 0.0221(8) 0.0196(7) -0.0037(7) 0.0051(6) -0.0011(6)
C11 0.0256(9) 0.0186(7) 0.0255(7) -0.0025(6) 0.0044(7) 0.0004(6)
C12 0.0307(9) 0.0226(8) 0.0242(7) -0.0012(7) 0.0061(7) -0.0005(6)
C13 0.0269(10) 0.0306(10) 0.0476(11) 0.0019(8) 0.0015(8) -0.0021(8)
C14 0.0246(9) 0.0223(8) 0.0231(7) -0.0015(7) 0.0061(6) -0.0035(6)
N1 0.0219(7) 0.0230(7) 0.0265(7) 0.0009(6) 0.0059(6) -0.0017(5)
N2 0.0213(7) 0.0210(7) 0.0251(6) -0.0014(6) 0.0051(5) 0.0000(5)
O1 0.0352(7) 0.0369(7) 0.0303(6) -0.0015(6) 0.0129(6) 0.0034(5)
O2 0.0450(8) 0.0206(6) 0.0422(7) 0.0044(6) -0.0010(6) 0.0050(5)
O3 0.0245(6) 0.0243(6) 0.0380(7) -0.0073(5) 0.0031(5) 0.0003(5)
O4 0.0221(6) 0.0243(6) 0.0421(7) -0.0050(5) 0.0072(5) -0.0061(5)
O5 0.0227(6) 0.0239(6) 0.0318(6) -0.0020(5) 0.0051(5) -0.0020(5)
S 0.0308(3) 0.0203(2) 0.0266(2) 0.00152(17) 0.00559(18) 0.00282(14)

loop_
_atom_type_symbol
_atom_type_description
_atom_type_scat_dispersion_real
_atom_type_scat_dispersion_imag
_atom_type_scat_source
C C 0.0033 0.0016 'International Tables Vol C Tables 4.2.6.8 and 6.1.1.4'
H H 0.0000 0.0000 'International Tables Vol C Tables 4.2.6.8 and 6.1.1.4'
N N 0.0061 0.0033 'International Tables Vol C Tables 4.2.6.8 and 6.1.1.4'
O O 0.0106 0.0060 'International Tables Vol C Tables 4.2.6.8 and 6.1.1.4'
S S 0.1246 0.1234 'International Tables Vol C Tables 4.2.6.8 and 6.1.1.4'

loop_
_geom_angle_atom_site_label_1
_geom_angle_atom_site_label_2
_geom_angle_atom_site_label_3
_geom_angle
C2 C1 C6 118.68(17)
C2 C1 H1 120.7
C6 C1 H1 120.7
C3 C2 C1 120.40(17)
C3 C2 H2 119.8
C1 C2 H2 119.8
C2 C3 C4 120.47(18)
C2 C3 H3 119.8
C4 C3 H3 119.8
C5 C4 C3 119.92(18)
C5 C4 H4 120.0
C3 C4 H4 120.0
C4 C5 C6 119.38(16)
C4 C5 H5 120.3
C6 C5 H5 120.3
C5 C6 C1 121.14(17)
C5 C6 S 119.04(13)
C1 C6 S 119.81(14)
N2 C7 C9 116.83(14)
N2 C7 C8 119.20(16)
C9 C7 C8 123.96(15)
C7 C8 H8A 109.5
C7 C8 H8B 109.5
H8A C8 H8B 109.5
C7 C8 H8C 109.5
H8A C8 H8C 109.5
H8B C8 H8C 109.5
C7 C9 C14 120.05(14)
C7 C9 C10 120.42(15)
C14 C9 C10 119.45(15)
O3 C10 C11 119.79(14)
O3 C10 C9 123.66(15)
C11 C10 C9 116.55(15)
C12 C11 C10 121.76(15)
C12 C11 H11 119.1
C10 C11 H11 119.1
C11 C12 O5 121.38(16)
C11 C12 C13 126.11(16)
O5 C12 C13 112.47(15)
C12 C13 H13A 109.5
C12 C13 H13B 109.5
H13A C13 H13B 109.5
C12 C13 H13C 109.5
H13A C13 H13C 109.5
H13B C13 H13C 109.5
O4 C14 O5 114.24(15)
O4 C14 C9 127.28(16)
O5 C14 C9 118.48(14)
N2 N1 S 113.54(10)
N2 N1 HN1 110.8(13)
S N1 HN1 111.7(14)
C7 N2 N1 120.97(14)
C7 N2 HN2 115.3(16)
N1 N2 HN2 123.2(16)
C12 O5 C14 122.25(13)
O2 S O1 121.29(8)
O2 S N1 104.51(8)
O1 S N1 105.48(8)
O2 S C6 108.08(8)
O1 S C6 108.75(8)
N1 S C6 108.02(7)

loop_
_geom_bond_atom_site_label_1
_geom_bond_atom_site_label_2
_geom_bond_distance
C1 C2 1.389(3)
C1 C6 1.396(2)
C1 H1 0.9500
C2 C3 1.386(3)
C2 H2 0.9500
C3 C4 1.388(3)
C3 H3 0.9500
C4 C5 1.386(3)
C4 H4 0.9500
C5 C6 1.391(3)
C5 H5 0.9500
C6 S 1.7635(18)
C7 N2 1.321(2)
C7 C9 1.426(2)
C7 C8 1.496(2)
C8 H8A 0.9800
C8 H8B 0.9800
C8 H8C 0.9800
C9 C14 1.431(2)
C9 C10 1.452(2)
C10 O3 1.254(2)
C10 C11 1.445(2)
C11 C12 1.332(2)
C11 H11 0.9500
C12 O5 1.369(2)
C12 C13 1.481(3)
C13 H13A 0.9800
C13 H13B 0.9800
C13 H13C 0.9800
C14 O4 1.229(2)
C14 O5 1.384(2)
N1 N2 1.401(2)
N1 S 1.6712(15)
N1 HN1 0.89(2)
N2 HN2 0.90(2)
O1 S 1.4345(13)
O2 S 1.4246(13)

loop_
_geom_hbond_atom_site_label_D
_geom_hbond_atom_site_label_H
_geom_hbond_atom_site_label_A
_geom_hbond_site_symmetry_A
_geom_hbond_distance_DH
_geom_hbond_distance_HA
_geom_hbond_distance_DA
_geom_hbond_angle_DHA
N1 HN1 O4 1_455 0.89(2) 1.89(2) 2.7837(19) 175(2)
N2 HN2 O3 . 0.90(2) 1.74(2) 2.5194(18) 144(2)
